data_2211331
loop_
_publ_author_name
'Liu, Zhao-Di'

_publ_section_title
;
 <i>trans</i>-Bis{2-[(4-oxidobenzylideneamino)methyl]phenolato}cobalt(II)
 monohydrate
;
_journal_coeditor_code CI2205
_journal_issue 12
_journal_name_full 'Acta Crystallographica Section E'
_journal_page_first m3203
_journal_page_last m3204
_journal_paper_doi 10.1107/S1600536806045697
_journal_volume 62
_journal_year 2006
_chemical_formula_iupac '[Co (C15 H14 N1 O2)2], H2 O1'
_chemical_formula_moiety 'C30 H28 Co N2 O4, H2 O1'
_chemical_formula_sum 'C30 H30 Co N2 O5'
_chemical_formula_weight 557.49
_chemical_name_systematic
;
trans-Bis{2-[(4-oxidobenzylideneamino)methyl]phenolato}cobalt(II)
monohydrate
;
_space_group_IT_number 60
_symmetry_cell_setting orthorhombic
_symmetry_space_group_name_Hall '-P 2n 2ab'
_symmetry_space_group_name_H-M 'P b c n'
_atom_sites_solution_hydrogens geom
_atom_sites_solution_primary direct
_atom_sites_solution_secondary difmap
_audit_creation_method SHELXL-97
_cell_angle_alpha 90.00
_cell_angle_beta 90.00
_cell_angle_gamma 90.00
_cell_formula_units_Z 4
_cell_length_a 15.402(3)
_cell_length_b 11.022(2)
_cell_length_c 15.585(3)
_cell_measurement_reflns_used 2116
_cell_measurement_temperature 292(2)
_cell_measurement_theta_max 28.35
_cell_measurement_theta_min 3.8
_cell_volume 2645.7(9)
_computing_cell_refinement 'SAINT (Siemens, 1996)'
_computing_data_collection 'SMART (Siemens, 1996)'
_computing_data_reduction SAINT
_computing_molecular_graphics 'SHELXTL (Sheldrick, 1997b)'
_computing_publication_material SHELXL97
_computing_structure_refinement 'SHELXL97 (Sheldrick, 1997a)'
_computing_structure_solution 'SHELXS97 (Sheldrick, 1997a)'
_diffrn_ambient_temperature 292(2)
_diffrn_measured_fraction_theta_full 0.961
_diffrn_measured_fraction_theta_max 0.961
_diffrn_measurement_device_type 'Bruker SMART CCD area-detector'
_diffrn_measurement_method '\f and \w'
_diffrn_radiation_monochromator graphite
_diffrn_radiation_source 'fine-focus sealed tube'
_diffrn_radiation_type MoK\a
_diffrn_radiation_wavelength 0.71073
_diffrn_reflns_av_R_equivalents 0.0630
_diffrn_reflns_av_sigmaI/netI 0.0387
_diffrn_reflns_limit_h_max 20
_diffrn_reflns_limit_h_min -20
_diffrn_reflns_limit_k_max 10
_diffrn_reflns_limit_k_min -14
_diffrn_reflns_limit_l_max 20
_diffrn_reflns_limit_l_min -18
_diffrn_reflns_number 15703
_diffrn_reflns_theta_full 28.35
_diffrn_reflns_theta_max 28.35
_diffrn_reflns_theta_min 2.27
_diffrn_standards_number 0
_exptl_absorpt_coefficient_mu 0.692
_exptl_absorpt_correction_T_max 0.9155
_exptl_absorpt_correction_T_min 0.8193
_exptl_absorpt_correction_type multi-scan
_exptl_absorpt_process_details '(SADABS; Sheldrick, 1996)'
_exptl_crystal_colour red
_exptl_crystal_density_diffrn 1.400
_exptl_crystal_density_method 'not measured'
_exptl_crystal_description Block
_exptl_crystal_F_000 1164
_exptl_crystal_size_max 0.30
_exptl_crystal_size_mid 0.20
_exptl_crystal_size_min 0.13
_refine_diff_density_max 0.911
_refine_diff_density_min -0.777
_refine_ls_extinction_method none
_refine_ls_goodness_of_fit_ref 1.058
_refine_ls_hydrogen_treatment mixed
_refine_ls_matrix_type full
_refine_ls_number_parameters 178
_refine_ls_number_reflns 3182
_refine_ls_number_restraints 1
_refine_ls_restrained_S_all 1.058
_refine_ls_R_factor_all 0.0681
_refine_ls_R_factor_gt 0.0539
_refine_ls_shift/su_max 0.001
_refine_ls_shift/su_mean 0.000
_refine_ls_structure_factor_coef Fsqd
_refine_ls_weighting_details 'calc w=1/[\s^2^(Fo^2^)+(0.0964P)^2^+0.8044P] where P=(Fo^2^+2Fc^2^)/3'
_refine_ls_weighting_scheme calc
_refine_ls_wR_factor_gt 0.1625
_refine_ls_wR_factor_ref 0.1702
_reflns_number_gt 2347
_reflns_number_total 3182
_reflns_threshold_expression I>2\s(I)
_cod_data_source_file ci2205.cif
_cod_data_source_block I
_cod_depositor_comments
;
The following automatic conversions were performed:
'_symmetry_cell_setting' value 'Orthorhombic' changed to 'orthorhombic'
according to '/home/saulius/struct/CIF-dictionaries/cif_core.dic'
dictionary named 'cif_core.dic' version 2.4.1 from 2010-06-29.

Automatic conversion script
Id: cif_fix_enum 1527 2010-12-29 10:47:43Z saulius 

The following automatic conversions were performed:

'_symmetry_cell_setting' value 'Orthorhombic' changed to
'orthorhombic' according to
/home/saulius/struct/CIF-dictionaries/cif_core.dic dictionary named
'cif_core.dic' version 2.4.1 from 2010-06-29.

Automatic conversion script
Id: cif_fix_values 1715 2011-07-08 13:25:40Z adriana 
;
_cod_database_code 2211331
_cod_database_fobs_code 2211331

loop_
_symmetry_equiv_pos_as_xyz
'x, y, z'
'-x+1/2, -y+1/2, z+1/2'
'-x, y, -z+1/2'
'x+1/2, -y+1/2, -z'
'-x, -y, -z'
'x-1/2, y-1/2, -z-1/2'
'x, -y, z-1/2'
'-x-1/2, y-1/2, z'

loop_
_atom_site_type_symbol
_atom_site_label
_atom_site_fract_x
_atom_site_fract_y
_atom_site_fract_z
_atom_site_U_iso_or_equiv
_atom_site_adp_type
_atom_site_calc_flag
_atom_site_refinement_flags
_atom_site_occupancy
C C1 0.02336(17) 0.7295(3) 0.42583(18) 0.0441(6) Uani d . 1
C C2 -0.02867(18) 0.8144(3) 0.38238(16) 0.0423(6) Uani d . 1
C C3 -0.08707(19) 0.7696(3) 0.32096(19) 0.0542(7) Uani d . 1
H H3 -0.1205 0.8236 0.2891 0.065 Uiso calc R 1
C C4 -0.0957(2) 0.6464(3) 0.3071(2) 0.0645(9) Uani d . 1
H H4 -0.1366 0.6188 0.2678 0.077 Uiso calc R 1
C C5 -0.0445(2) 0.5628(3) 0.3507(2) 0.0666(9) Uani d . 1
H H5 -0.0510 0.4801 0.3410 0.080 Uiso calc R 1
C C6 0.0156(2) 0.6046(3) 0.4078(2) 0.0549(7) Uani d . 1
H H6 0.0520 0.5497 0.4353 0.066 Uiso calc R 1
C C7 0.08785(18) 0.7716(3) 0.48562(17) 0.0438(6) Uani d . 1
H H7 0.1308 0.7170 0.5019 0.053 Uiso calc R 1
C C8 0.16824(18) 0.9123(3) 0.56991(18) 0.0488(7) Uani d . 1
H H8A 0.1985 0.8389 0.5867 0.059 Uiso calc R 1
H H8B 0.1502 0.9540 0.6217 0.059 Uiso calc R 1
C C9 0.2293(2) 0.9932(3) 0.5193(2) 0.0492(7) Uani d . 1
H H9A 0.1976 1.0641 0.4998 0.059 Uiso calc R 1
H H9B 0.2755 1.0207 0.5568 0.059 Uiso calc R 1
C C10 0.26893(16) 0.9308(2) 0.44261(17) 0.0429(6) Uani d . 1
C C11 0.2438(2) 0.9595(3) 0.36051(19) 0.0546(7) Uani d . 1
H H11 0.2014 1.0182 0.3519 0.066 Uiso calc R 1
C C12 0.2807(2) 0.9022(3) 0.29034(19) 0.0578(8) Uani d . 1
H H12 0.2629 0.9232 0.2353 0.069 Uiso calc R 1
C C13 0.3439(2) 0.8137(3) 0.30123(18) 0.0507(7) Uani d . 1
C C14 0.36970(19) 0.7831(3) 0.38347(18) 0.0498(7) Uani d . 1
H H14 0.4121 0.7242 0.3920 0.060 Uiso calc R 1
C C15 0.33179(18) 0.8409(3) 0.45287(18) 0.0464(6) Uani d . 1
H H15 0.3488 0.8191 0.5080 0.056 Uiso calc R 1
Co Co1 0.0000 1.0000 0.5000 0.0373(2) Uani d S 1
N N1 0.09092(15) 0.8800(2) 0.51878(15) 0.0433(5) Uani d . 1
O O1 -0.02273(14) 0.93432(18) 0.39454(11) 0.0490(5) Uani d . 1
O O2 0.37856(19) 0.7621(3) 0.22971(15) 0.0743(7) Uani d . 1
H H2 0.4130 0.7090 0.2438 0.112 Uiso calc R 1
O O1W 0.5000 0.5761(3) 0.2500 0.0573(8) Uani d SD 1
H H1 0.493(2) 0.531(3) 0.2080(16) 0.058(11) Uiso d D 1

loop_
_atom_site_aniso_label
_atom_site_aniso_U_11
_atom_site_aniso_U_22
_atom_site_aniso_U_33
_atom_site_aniso_U_12
_atom_site_aniso_U_13
_atom_site_aniso_U_23
C1 0.0393(12) 0.0464(15) 0.0467(14) 0.0024(11) 0.0094(11) 0.0037(12)
C2 0.0418(13) 0.0494(15) 0.0358(13) 0.0046(11) 0.0064(10) -0.0012(11)
C3 0.0486(15) 0.0688(19) 0.0451(15) 0.0048(14) 0.0011(12) -0.0059(14)
C4 0.0620(19) 0.078(2) 0.0534(17) -0.0134(17) 0.0073(15) -0.0148(17)
C5 0.075(2) 0.0548(19) 0.070(2) -0.0134(17) 0.0201(18) -0.0130(17)
C6 0.0566(17) 0.0476(16) 0.0605(18) 0.0028(13) 0.0139(14) 0.0007(14)
C7 0.0389(13) 0.0480(15) 0.0446(13) 0.0069(11) 0.0070(11) 0.0115(12)
C8 0.0434(14) 0.0588(17) 0.0442(14) 0.0082(12) -0.0051(11) 0.0039(12)
C9 0.0451(16) 0.0509(17) 0.0515(15) -0.0019(12) -0.0019(13) -0.0039(12)
C10 0.0368(13) 0.0438(14) 0.0481(14) -0.0062(10) -0.0020(11) 0.0055(11)
C11 0.0448(15) 0.0619(18) 0.0572(17) 0.0054(13) -0.0051(13) 0.0145(15)
C12 0.0562(17) 0.073(2) 0.0447(16) -0.0005(15) -0.0080(13) 0.0103(14)
C13 0.0507(16) 0.0554(17) 0.0460(15) -0.0054(13) -0.0033(12) -0.0059(13)
C14 0.0508(16) 0.0453(15) 0.0534(16) 0.0039(12) -0.0056(13) -0.0005(13)
C15 0.0462(14) 0.0507(15) 0.0425(14) -0.0006(12) -0.0075(11) 0.0037(12)
Co1 0.0360(3) 0.0424(3) 0.0335(3) 0.00496(19) 0.00151(17) 0.00477(19)
N1 0.0394(11) 0.0502(13) 0.0403(11) 0.0038(10) -0.0007(9) 0.0093(10)
O1 0.0645(12) 0.0479(11) 0.0345(9) 0.0094(9) -0.0052(8) 0.0009(8)
O2 0.0909(18) 0.0830(18) 0.0492(12) 0.0160(14) -0.0026(12) -0.0122(12)
O1W 0.090(2) 0.0437(16) 0.0381(16) 0.000 0.0049(14) 0.000

loop_
_atom_type_symbol
_atom_type_description
_atom_type_scat_dispersion_real
_atom_type_scat_dispersion_imag
_atom_type_scat_source
C C 0.0033 0.0016 'International Tables Vol C Tables 4.2.6.8 and 6.1.1.4'
H H 0.0000 0.0000 'International Tables Vol C Tables 4.2.6.8 and 6.1.1.4'
Co Co 0.3494 0.9721 'International Tables Vol C Tables 4.2.6.8 and 6.1.1.4'
N N 0.0061 0.0033 'International Tables Vol C Tables 4.2.6.8 and 6.1.1.4'
O O 0.0106 0.0060 'International Tables Vol C Tables 4.2.6.8 and 6.1.1.4'

loop_
_geom_angle_atom_site_label_1
_geom_angle_atom_site_label_2
_geom_angle_atom_site_label_3
_geom_angle_site_symmetry_1
_geom_angle_site_symmetry_3
_geom_angle
_geom_angle_publ_flag
C2 C1 C6 . . 120.4(3) ?
C2 C1 C7 . . 119.4(3) ?
C6 C1 C7 . . 120.2(3) ?
O1 C2 C3 . . 119.2(3) ?
O1 C2 C1 . . 123.4(3) ?
C3 C2 C1 . . 117.3(3) ?
C4 C3 C2 . . 121.0(3) ?
C4 C3 H3 . . 119.5 ?
C2 C3 H3 . . 119.5 ?
C3 C4 C5 . . 121.4(3) ?
C3 C4 H4 . . 119.3 ?
C5 C4 H4 . . 119.3 ?
C6 C5 C4 . . 118.7(3) ?
C6 C5 H5 . . 120.7 ?
C4 C5 H5 . . 120.7 ?
C5 C6 C1 . . 121.1(3) ?
C5 C6 H6 . . 119.4 ?
C1 C6 H6 . . 119.4 ?
N1 C7 C1 . . 125.3(2) ?
N1 C7 H7 . . 117.4 ?
C1 C7 H7 . . 117.4 ?
N1 C8 C9 . . 111.1(2) ?
N1 C8 H8A . . 109.4 ?
C9 C8 H8A . . 109.4 ?
N1 C8 H8B . . 109.4 ?
C9 C8 H8B . . 109.4 ?
H8A C8 H8B . . 108.0 ?
C10 C9 C8 . . 113.3(2) ?
C10 C9 H9A . . 108.9 ?
C8 C9 H9A . . 108.9 ?
C10 C9 H9B . . 108.9 ?
C8 C9 H9B . . 108.9 ?
H9A C9 H9B . . 107.7 ?
C11 C10 C15 . . 117.7(3) ?
C11 C10 C9 . . 121.3(3) ?
C15 C10 C9 . . 121.0(2) ?
C10 C11 C12 . . 121.1(3) ?
C10 C11 H11 . . 119.5 ?
C12 C11 H11 . . 119.5 ?
C11 C12 C13 . . 120.7(3) ?
C11 C12 H12 . . 119.6 ?
C13 C12 H12 . . 119.6 ?
O2 C13 C14 . . 123.0(3) ?
O2 C13 C12 . . 117.9(3) ?
C14 C13 C12 . . 119.1(3) ?
C13 C14 C15 . . 119.4(3) ?
C13 C14 H14 . . 120.3 ?
C15 C14 H14 . . 120.3 ?
C14 C15 C10 . . 122.0(2) ?
C14 C15 H15 . . 119.0 ?
C10 C15 H15 . . 119.0 ?
O1 Co1 O1 5_576 . 180 y
O1 Co1 N1 5_576 . 89.77(9) ?
O1 Co1 N1 . . 90.23(9) y
O1 Co1 N1 5_576 5_576 90.23(9) ?
O1 Co1 N1 . 5_576 89.77(9) y
N1 Co1 N1 . 5_576 180 y
C7 N1 C8 . . 117.7(2) ?
C7 N1 Co1 . . 122.5(2) ?
C8 N1 Co1 . . 119.82(18) ?
C2 O1 Co1 . . 122.08(16) ?
C13 O2 H2 . . 109.5 ?

loop_
_geom_bond_atom_site_label_1
_geom_bond_atom_site_label_2
_geom_bond_site_symmetry_2
_geom_bond_distance
_geom_bond_publ_flag
C1 C2 . 1.406(4) ?
C1 C6 . 1.410(4) ?
C1 C7 . 1.439(4) ?
C2 O1 . 1.338(3) ?
C2 C3 . 1.404(4) ?
C3 C4 . 1.381(5) ?
C3 H3 . 0.93 ?
C4 C5 . 1.390(5) ?
C4 H4 . 0.93 ?
C5 C6 . 1.364(5) ?
C5 H5 . 0.93 ?
C6 H6 . 0.93 ?
C7 N1 . 1.303(4) ?
C7 H7 . 0.93 ?
C8 N1 . 1.476(4) ?
C8 C9 . 1.517(4) ?
C8 H8A . 0.97 ?
C8 H8B . 0.97 ?
C9 C10 . 1.507(4) ?
C9 H9A . 0.97 ?
C9 H9B . 0.97 ?
C10 C11 . 1.373(4) ?
C10 C15 . 1.395(4) ?
C11 C12 . 1.384(4) ?
C11 H11 . 0.93 ?
C12 C13 . 1.389(4) ?
C12 H12 . 0.93 ?
C13 O2 . 1.361(4) ?
C13 C14 . 1.384(4) ?
C14 C15 . 1.384(4) ?
C14 H14 . 0.93 ?
C15 H15 . 0.93 ?
Co1 O1 5_576 1.8297(19) ?
Co1 O1 . 1.8297(19) y
Co1 N1 . 1.948(2) y
Co1 N1 5_576 1.948(2) ?
O2 H2 . 0.82 ?
O1W H1 . 0.831(10) ?

loop_
_geom_hbond_atom_site_label_D
_geom_hbond_atom_site_label_H
_geom_hbond_atom_site_label_A
_geom_hbond_site_symmetry_A
_geom_hbond_distance_DH
_geom_hbond_distance_HA
_geom_hbond_distance_DA
_geom_hbond_angle_DHA
O1W H1 O1 6_656 0.831(10) 1.934(11) 2.764(3) 176(4)
O2 H2 O1W . 0.82 1.99 2.793(4) 167

loop_
_geom_torsion_atom_site_label_1
_geom_torsion_atom_site_label_2
_geom_torsion_atom_site_label_3
_geom_torsion_atom_site_label_4
_geom_torsion_site_symmetry_1
_geom_torsion
C6 C1 C2 O1 . -177.9(3)
C7 C1 C2 O1 . -1.2(4)
C6 C1 C2 C3 . -0.5(4)
C7 C1 C2 C3 . 176.3(2)
O1 C2 C3 C4 . -179.4(3)
C1 C2 C3 C4 . 3.0(4)
C2 C3 C4 C5 . -2.7(5)
C3 C4 C5 C6 . -0.3(5)
C4 C5 C6 C1 . 3.0(5)
C2 C1 C6 C5 . -2.6(4)
C7 C1 C6 C5 . -179.3(3)
C2 C1 C7 N1 . 16.3(4)
C6 C1 C7 N1 . -166.9(3)
N1 C8 C9 C10 . -65.6(3)
C8 C9 C10 C11 . 107.8(3)
C8 C9 C10 C15 . -71.5(3)
C15 C10 C11 C12 . -1.0(4)
C9 C10 C11 C12 . 179.8(3)
C10 C11 C12 C13 . 0.3(5)
C11 C12 C13 O2 . -179.0(3)
C11 C12 C13 C14 . 0.1(5)
O2 C13 C14 C15 . 179.3(3)
C12 C13 C14 C15 . 0.2(5)
C13 C14 C15 C10 . -0.9(4)
C11 C10 C15 C14 . 1.3(4)
C9 C10 C15 C14 . -179.4(3)
C1 C7 N1 C8 . -172.0(2)
C1 C7 N1 Co1 . 6.0(4)
C9 C8 N1 C7 . 103.1(3)
C9 C8 N1 Co1 . -74.9(3)
O1 Co1 N1 C7 5_576 149.7(2)
O1 Co1 N1 C7 . -30.3(2)
O1 Co1 N1 C8 5_576 -32.4(2)
O1 Co1 N1 C8 . 147.6(2)
C3 C2 O1 Co1 . 146.3(2)
C1 C2 O1 Co1 . -36.3(3)
N1 Co1 O1 C2 . 44.7(2)
N1 Co1 O1 C2 5_576 -135.3(2)
